data_7212753
loop_
_publ_author_name
'Monfared, Hassan Hosseini'
'Chamayou, Anne-Christine'
'Khajeh, Soliman'
'Janiak, Christoph'

_publ_section_title
;
 Can a small amount of crystal solvent be overlooked or have no structural
 effect? Isomorphous non-stoichiometric hydrates (pseudo-polymorphs): the
 case of salicylaldehyde thiosemicarbazone
;
_journal_issue 11
_journal_name_full CrystEngComm
_journal_page_first 3526
_journal_paper_doi 10.1039/c0ce00041h
_journal_volume 12
_journal_year 2010
_chemical_formula_moiety 'C8 H9 N3 O S, 0.2(H2 O)'
_chemical_formula_sum 'C8 H9.4 N3 O1.2 S'
_chemical_formula_weight 198.89
_chemical_name_systematic
;
Salicylaldehyde thiosemicarbazone 0.20hydrate;
(E)-2-(2-hydroxybenzylidene)hydrazinecarbothioamide 0.20hydrate

;
_space_group_IT_number 15
_symmetry_cell_setting monoclinic
_symmetry_space_group_name_Hall '-C 2yc'
_symmetry_space_group_name_H-M 'C 1 2/c 1'
_atom_sites_solution_hydrogens geom
_atom_sites_solution_primary direct
_atom_sites_solution_secondary difmap
_audit_creation_method SHELXL-97
_cell_angle_alpha 90.00
_cell_angle_beta 114.986(4)
_cell_angle_gamma 90.00
_cell_formula_units_Z 8
_cell_length_a 13.8383(16)
_cell_length_b 14.3405(17)
_cell_length_c 10.5113(12)
_cell_measurement_reflns_used 3863
_cell_measurement_temperature 203(2)
_cell_measurement_theta_max 29.18
_cell_measurement_theta_min 2.50
_cell_volume 1890.7(4)
_computing_cell_refinement 'SAINT (Bruker, 2006)'
_computing_data_collection 'APEX2 (Bruker, 2006)'
_computing_data_reduction SAINT
_computing_molecular_graphics 'DIAMOND (Crystal Impact, 2009)'
_computing_structure_refinement 'SHELXL-97 (Sheldrick, 2008)'
_computing_structure_solution 'SHELXS-97 (Sheldrick, 2008)'
_diffrn_ambient_temperature 203(2)
_diffrn_measured_fraction_theta_full 0.999
_diffrn_measured_fraction_theta_max 0.999
_diffrn_measurement_device_type 'Bruker APEX II CCD area detector'
_diffrn_measurement_method '\w scans'
_diffrn_radiation_monochromator graphite
_diffrn_radiation_source 'fine-focus sealed tube'
_diffrn_radiation_type MoK\a
_diffrn_radiation_wavelength 0.71073
_diffrn_reflns_av_R_equivalents 0.0393
_diffrn_reflns_av_sigmaI/netI 0.0282
_diffrn_reflns_limit_h_max 17
_diffrn_reflns_limit_h_min -17
_diffrn_reflns_limit_k_max 18
_diffrn_reflns_limit_k_min -18
_diffrn_reflns_limit_l_max 13
_diffrn_reflns_limit_l_min -13
_diffrn_reflns_number 13981
_diffrn_reflns_theta_full 26.59
_diffrn_reflns_theta_max 26.59
_diffrn_reflns_theta_min 2.16
_exptl_absorpt_coefficient_mu 0.308
_exptl_absorpt_correction_T_max 0.9755
_exptl_absorpt_correction_T_min 0.8795
_exptl_absorpt_correction_type multi-scan
_exptl_absorpt_process_details '(<i>SADABS</i>; Sheldrick, 1996)'
_exptl_crystal_colour colourless
_exptl_crystal_density_diffrn 1.397
_exptl_crystal_density_method 'not measured'
_exptl_crystal_description plate
_exptl_crystal_F_000 832
_exptl_crystal_size_max 0.43
_exptl_crystal_size_mid 0.10
_exptl_crystal_size_min 0.08
_refine_diff_density_max 0.479
_refine_diff_density_min -0.452
_refine_diff_density_rms 0.046
_refine_ls_extinction_method none
_refine_ls_goodness_of_fit_ref 1.039
_refine_ls_hydrogen_treatment mixed
_refine_ls_matrix_type full
_refine_ls_number_parameters 139
_refine_ls_number_reflns 1991
_refine_ls_number_restraints 0
_refine_ls_restrained_S_all 1.039
_refine_ls_R_factor_all 0.0556
_refine_ls_R_factor_gt 0.0434
_refine_ls_shift/su_max 0.000
_refine_ls_shift/su_mean 0.000
_refine_ls_structure_factor_coef Fsqd
_refine_ls_weighting_details 'calc w=1/[\s^2^(Fo^2^)+(0.0521P)^2^+2.0580P] where P=(Fo^2^+2Fc^2^)/3'
_refine_ls_weighting_scheme calc
_refine_ls_wR_factor_gt 0.1109
_refine_ls_wR_factor_ref 0.1198
_reflns_number_gt 1617
_reflns_number_total 1991
_reflns_threshold_expression >2sigma(I)
_cod_data_source_file c0ce00041h.txt
_cod_data_source_block sk64_3fr
_cod_original_sg_symbol_H-M 'C 2/c'
_cod_original_formula_sum 'C8 H9.40 N3 O1.20 S'
_cod_database_code 7212753

loop_
_symmetry_equiv_pos_as_xyz
'x, y, z'
'-x, y, -z+1/2'
'x+1/2, y+1/2, z'
'-x+1/2, y+1/2, -z+1/2'
'-x, -y, -z'
'x, -y, z-1/2'
'-x+1/2, -y+1/2, -z'
'x+1/2, -y+1/2, z-1/2'

loop_
_atom_site_label
_atom_site_type_symbol
_atom_site_fract_x
_atom_site_fract_y
_atom_site_fract_z
_atom_site_U_iso_or_equiv
_atom_site_adp_type
_atom_site_occupancy
_atom_site_symmetry_multiplicity
_atom_site_calc_flag
_atom_site_refinement_flags
S S 0.20742(6) 0.39177(4) -0.07533(7) 0.0623(2) Uani 1 1 d .
O1 O 0.09743(12) 0.36112(10) 0.43870(16) 0.0480(4) Uani 1 1 d .
H1 H 0.114(2) 0.365(2) 0.364(3) 0.072 Uiso 1 1 d .
N1 N 0.14988(12) 0.29987(11) 0.23677(15) 0.0340(4) Uani 1 1 d .
N2 N 0.17719(14) 0.30662(11) 0.12535(17) 0.0384(4) Uani 1 1 d .
H2N H 0.2041(19) 0.2584(18) 0.103(2) 0.058 Uiso 1 1 d .
N3 N 0.13642(19) 0.46193(14) 0.1018(2) 0.0555(5) Uani 1 1 d .
H3A H 0.113(2) 0.459(2) 0.167(3) 0.083 Uiso 1 1 d .
H3B H 0.128(2) 0.514(2) 0.058(3) 0.083 Uiso 1 1 d .
C1 C 0.17101(16) 0.38788(14) 0.0594(2) 0.0401(4) Uani 1 1 d .
C2 C 0.15128(14) 0.21750(13) 0.28475(19) 0.0353(4) Uani 1 1 d .
H2 H 0.1696 0.1672 0.2420 0.042 Uiso 1 1 calc R
C3 C 0.12560(14) 0.19912(13) 0.40273(18) 0.0338(4) Uani 1 1 d .
C4 C 0.12850(17) 0.10733(15) 0.4485(2) 0.0455(5) Uani 1 1 d .
H4 H 0.1461 0.0590 0.4015 0.055 Uiso 1 1 calc R
C5 C 0.10608(19) 0.08606(18) 0.5613(3) 0.0561(6) Uani 1 1 d .
H5 H 0.1086 0.0239 0.5911 0.067 Uiso 1 1 calc R
C6 C 0.07997(18) 0.15699(19) 0.6299(2) 0.0561(6) Uani 1 1 d .
H6 H 0.0644 0.1427 0.7066 0.067 Uiso 1 1 calc R
C7 C 0.07641(16) 0.24856(17) 0.5877(2) 0.0486(5) Uani 1 1 d .
H7 H 0.0582 0.2962 0.6351 0.058 Uiso 1 1 calc R
C8 C 0.09979(14) 0.27010(14) 0.47497(19) 0.0370(4) Uani 1 1 d .
O2 O 0.0000 0.5115(4) 0.2500 0.0440(18) Uani 0.400(8) 2 d SP
H2A H -0.054(5) 0.556(5) 0.200(7) 0.066 Uiso 0.400(8) 1 d P

loop_
_atom_site_aniso_label
_atom_site_aniso_U_11
_atom_site_aniso_U_22
_atom_site_aniso_U_33
_atom_site_aniso_U_23
_atom_site_aniso_U_13
_atom_site_aniso_U_12
S 0.1083(6) 0.0450(3) 0.0665(4) -0.0079(3) 0.0690(4) -0.0099(3)
O1 0.0619(10) 0.0423(8) 0.0509(9) -0.0082(7) 0.0346(8) 0.0007(7)
N1 0.0364(8) 0.0400(8) 0.0287(7) -0.0021(6) 0.0167(6) 0.0010(6)
N2 0.0502(10) 0.0380(9) 0.0352(8) -0.0038(7) 0.0261(7) 0.0007(7)
N3 0.0885(15) 0.0455(10) 0.0546(11) 0.0124(9) 0.0515(11) 0.0181(10)
C1 0.0469(11) 0.0415(11) 0.0378(10) -0.0055(8) 0.0237(9) -0.0048(8)
C2 0.0381(10) 0.0364(10) 0.0339(9) -0.0057(7) 0.0176(8) -0.0004(8)
C3 0.0290(9) 0.0408(10) 0.0304(9) -0.0027(7) 0.0113(7) -0.0020(7)
C4 0.0480(12) 0.0440(11) 0.0468(11) 0.0017(9) 0.0222(10) -0.0004(9)
C5 0.0554(13) 0.0592(14) 0.0596(14) 0.0164(11) 0.0299(11) -0.0022(11)
C6 0.0475(12) 0.0828(17) 0.0486(12) 0.0121(12) 0.0307(10) -0.0007(11)
C7 0.0413(11) 0.0696(15) 0.0423(11) -0.0058(10) 0.0248(9) 0.0010(10)
C8 0.0301(9) 0.0455(11) 0.0363(9) -0.0052(8) 0.0149(8) -0.0020(8)
O2 0.059(4) 0.041(3) 0.040(3) 0.000 0.029(3) 0.000

loop_
_atom_type_symbol
_atom_type_description
_atom_type_scat_dispersion_real
_atom_type_scat_dispersion_imag
_atom_type_scat_source
C C 0.0033 0.0016 'International Tables Vol C Tables 4.2.6.8 and 6.1.1.4'
H H 0.0000 0.0000 'International Tables Vol C Tables 4.2.6.8 and 6.1.1.4'
O O 0.0106 0.0060 'International Tables Vol C Tables 4.2.6.8 and 6.1.1.4'
N N 0.0061 0.0033 'International Tables Vol C Tables 4.2.6.8 and 6.1.1.4'
S S 0.1246 0.1234 'International Tables Vol C Tables 4.2.6.8 and 6.1.1.4'

loop_
_geom_angle_atom_site_label_1
_geom_angle_atom_site_label_2
_geom_angle_atom_site_label_3
_geom_angle
C8 O1 H1 108.2(18)
C2 N1 N2 115.81(15)
C1 N2 N1 121.35(16)
C1 N2 H2N 119.9(17)
N1 N2 H2N 118.6(17)
C1 N3 H3A 122(2)
C1 N3 H3B 120(2)
H3A N3 H3B 117(3)
N3 C1 N2 118.65(18)
N3 C1 S 122.35(16)
N2 C1 S 118.99(15)
N1 C2 C3 122.37(16)
N1 C2 H2 118.8
C3 C2 H2 118.8
C4 C3 C8 118.33(18)
C4 C3 C2 118.92(17)
C8 C3 C2 122.73(17)
C5 C4 C3 121.3(2)
C5 C4 H4 119.3
C3 C4 H4 119.3
C6 C5 C4 119.3(2)
C6 C5 H5 120.3
C4 C5 H5 120.3
C5 C6 C7 121.0(2)
C5 C6 H6 119.5
C7 C6 H6 119.5
C6 C7 C8 119.8(2)
C6 C7 H7 120.1
C8 C7 H7 120.1
O1 C8 C7 117.86(18)
O1 C8 C3 121.83(17)
C7 C8 C3 120.31(19)

loop_
_geom_bond_atom_site_label_1
_geom_bond_atom_site_label_2
_geom_bond_distance
S C1 1.6931(19)
O1 C8 1.356(3)
O1 H1 0.91(3)
N1 C2 1.281(2)
N1 N2 1.378(2)
N2 C1 1.340(3)
N2 H2N 0.86(3)
N3 C1 1.317(3)
N3 H3A 0.87(3)
N3 H3B 0.85(3)
C2 C3 1.451(2)
C2 H2 0.9400
C3 C4 1.396(3)
C3 C8 1.403(3)
C4 C5 1.381(3)
C4 H4 0.9400
C5 C6 1.380(4)
C5 H5 0.9400
C6 C7 1.380(3)
C6 H6 0.9400
C7 C8 1.389(3)
C7 H7 0.9400
O2 H2A 0.96(7)

loop_
_geom_hbond_atom_site_label_D
_geom_hbond_atom_site_label_H
_geom_hbond_atom_site_label_A
_geom_hbond_distance_DH
_geom_hbond_distance_HA
_geom_hbond_distance_DA
_geom_hbond_angle_DHA
_geom_hbond_site_symmetry_A
O1 H1 N1 0.91(3) 1.86(3) 2.665(2) 147(3) .
N2 H2N S 0.86(3) 2.56(3) 3.4102(18) 171(2) 7
N3 H3A O2 0.87(3) 2.23(3) 2.997(2) 148(3) .
N3 H3B O1 0.85(3) 2.13(3) 2.981(2) 176(3) 6_565
O2 H2A S 0.96(7) 2.10(7) 3.014(3) 159(6) 5_565

loop_
_geom_torsion_atom_site_label_1
_geom_torsion_atom_site_label_2
_geom_torsion_atom_site_label_3
_geom_torsion_atom_site_label_4
_geom_torsion
C2 N1 N2 C1 174.96(18)
N1 N2 C1 N3 -1.1(3)
N1 N2 C1 S 179.15(14)
N2 N1 C2 C3 179.32(16)
N1 C2 C3 C4 179.73(18)
N1 C2 C3 C8 -1.5(3)
C8 C3 C4 C5 0.4(3)
C2 C3 C4 C5 179.18(19)
C3 C4 C5 C6 0.2(3)
C4 C5 C6 C7 -0.2(4)
C5 C6 C7 C8 -0.3(3)
C6 C7 C8 O1 -178.71(19)
C6 C7 C8 C3 0.9(3)
C4 C3 C8 O1 178.65(18)
C2 C3 C8 O1 -0.1(3)
C4 C3 C8 C7 -0.9(3)
C2 C3 C8 C7 -179.65(17)
